data_1546126
loop_
_publ_author_name
'Rosen, Tomer'
'Goldberg, I.'
'Navarra, Wanda'
'Venditto, Vincenzo'
'Kol, Moshe'

_publ_section_title
;
 Divergent [{ONNN}Mg-Cl] complexes in the highly active and living lactide
 polymerization
;
_journal_name_full 'Chem. Sci.'
_journal_paper_doi 10.1039/C7SC01514C
_journal_year 2017
_chemical_formula_moiety 'C42 H44 Cl2 Mg2 N6 O2, 5(C H2 Cl2)'
_chemical_formula_sum 'C47 H54 Cl12 Mg2 N6 O2'
_chemical_formula_weight 1208.98
_space_group_crystal_system monoclinic
_space_group_IT_number 15
_space_group_name_Hall '-C 2yc'
_space_group_name_H-M_alt 'C 1 2/c 1'
_symmetry_space_group_name_Hall '-C 2yc'
_symmetry_space_group_name_H-M 'C 1 2/c 1'
_atom_sites_solution_hydrogens geom
_atom_sites_solution_primary direct
_atom_sites_solution_secondary difmap
_audit_creation_method SHELXL-2014/7
_audit_update_record
;
2017-03-13 deposited with the CCDC.
2017-05-26 downloaded from the CCDC.
;
_cell_angle_alpha 90
_cell_angle_beta 124.630(2)
_cell_angle_gamma 90
_cell_formula_units_Z 4
_cell_length_a 27.2980(18)
_cell_length_b 14.9001(12)
_cell_length_c 16.8775(10)
_cell_measurement_reflns_used 4116
_cell_measurement_temperature 110(2)
_cell_measurement_theta_max 25.12
_cell_measurement_theta_min 1.64
_cell_volume 5648.6(7)
_computing_cell_refinement 'Saint, Bruker-AXS'
_computing_data_collection 'Apex2, Bruker-AXS'
_computing_data_reduction 'Saint, Bruker-AXS'
_computing_structure_refinement 'SHELXL-2014/7 (Sheldrick, 2015)'
_computing_structure_solution 'SHELXT-2014 (Sheldrick, 2015)'
_diffrn_ambient_temperature 110(2)
_diffrn_detector_area_resol_mean 1.75
_diffrn_measured_fraction_theta_full 0.997
_diffrn_measured_fraction_theta_max 0.997
_diffrn_measurement_device_type 'ApexDuo, Bruker-AXS'
_diffrn_measurement_method '1 deg. \w and \f scans'
_diffrn_radiation_type MoK\a
_diffrn_radiation_wavelength 0.71073
_diffrn_reflns_av_R_equivalents 0.0298
_diffrn_reflns_av_unetI/netI 0.0302
_diffrn_reflns_Laue_measured_fraction_full 0.997
_diffrn_reflns_Laue_measured_fraction_max 0.997
_diffrn_reflns_limit_h_max 32
_diffrn_reflns_limit_h_min -31
_diffrn_reflns_limit_k_max 17
_diffrn_reflns_limit_k_min -12
_diffrn_reflns_limit_l_max 16
_diffrn_reflns_limit_l_min -20
_diffrn_reflns_number 19575
_diffrn_reflns_point_group_measured_fraction_full 0.997
_diffrn_reflns_point_group_measured_fraction_max 0.997
_diffrn_reflns_theta_full 25.118
_diffrn_reflns_theta_max 25.118
_diffrn_reflns_theta_min 1.640
_diffrn_source 'ImuS micro-focus'
_exptl_absorpt_coefficient_mu 0.653
_exptl_absorpt_correction_T_max 0.859
_exptl_absorpt_correction_T_min 0.804
_exptl_absorpt_correction_type multi-scan
_exptl_absorpt_process_details 'Sadabs, Bruker-AXS'
_exptl_crystal_colour colorless
_exptl_crystal_density_diffrn 1.422
_exptl_crystal_description prism
_exptl_crystal_F_000 2488
_exptl_crystal_size_max 0.350
_exptl_crystal_size_mid 0.300
_exptl_crystal_size_min 0.240
_refine_diff_density_max 1.710
_refine_diff_density_min -1.077
_refine_diff_density_rms 0.083
_refine_ls_extinction_method none
_refine_ls_goodness_of_fit_ref 1.004
_refine_ls_hydrogen_treatment constr
_refine_ls_matrix_type full
_refine_ls_number_parameters 314
_refine_ls_number_reflns 5026
_refine_ls_number_restraints 0
_refine_ls_restrained_S_all 1.004
_refine_ls_R_factor_all 0.0702
_refine_ls_R_factor_gt 0.0567
_refine_ls_shift/su_max 0.046
_refine_ls_shift/su_mean 0.002
_refine_ls_structure_factor_coef Fsqd
_refine_ls_weighting_details 'w=1/[\s^2^(Fo^2^)+(0.0752P)^2^+32.6172P] where P=(Fo^2^+2Fc^2^)/3'
_refine_ls_weighting_scheme calc
_refine_ls_wR_factor_gt 0.1488
_refine_ls_wR_factor_ref 0.1604
_reflns_Friedel_coverage 0.000
_reflns_number_gt 4116
_reflns_number_total 5026
_reflns_threshold_expression 'I > 2\s(I)'
_cod_data_source_file c7sc01514c2.cif
_cod_data_source_block mk395
_cod_database_code 1546126
_shelx_shelxl_version_number 2014/7
_shelx_space_group_comment
;
The symmetry employed for this shelxl refinement is uniquely defined
by the following loop, which should always be used as a source of
symmetry information in preference to the above space-group names.
They are only intended as comments.
;
_shelx_estimated_absorpt_t_min 0.804
_shelx_estimated_absorpt_t_max 0.859

loop_
_space_group_symop_operation_xyz
'x, y, z'
'-x, y, -z+1/2'
'x+1/2, y+1/2, z'
'-x+1/2, y+1/2, -z+1/2'
'-x, -y, -z'
'x, -y, z-1/2'
'-x+1/2, -y+1/2, -z'
'x+1/2, -y+1/2, z-1/2'

loop_
_atom_site_label
_atom_site_type_symbol
_atom_site_fract_x
_atom_site_fract_y
_atom_site_fract_z
_atom_site_U_iso_or_equiv
_atom_site_adp_type
_atom_site_occupancy
_atom_site_site_symmetry_order
_atom_site_calc_flag
_atom_site_refinement_flags_posn
_atom_site_refinement_flags_adp
_atom_site_refinement_flags_occupancy
Mg1 Mg 0.56742(4) 0.46691(7) 0.55850(7) 0.0155(2) Uani 1 1 d . . .
Cl1 Cl 0.61502(3) 0.53014(5) 0.48469(5) 0.0205(2) Uani 1 1 d . . .
Cl2 Cl 0.79214(5) 0.52039(9) 0.65398(9) 0.0520(3) Uani 1 1 d . . .
Cl3 Cl 0.77333(6) 0.32714(9) 0.61839(10) 0.0576(3) Uani 1 1 d . . .
Cl4 Cl 0.72693(6) 0.78177(12) 0.65243(10) 0.0714(4) Uani 1 1 d . . .
Cl5 Cl 0.67024(9) 0.81388(13) 0.44936(12) 0.0884(5) Uani 1 1 d . . .
Cl6 Cl 0.93556(7) 0.49486(12) 0.70155(11) 0.0758(5) Uani 1 1 d . . .
O1 O 0.48360(9) 0.42219(14) 0.46135(15) 0.0163(5) Uani 1 1 d . . .
N1 N 0.60295(11) 0.33282(18) 0.54521(19) 0.0184(6) Uani 1 1 d . . .
N2 N 0.56852(11) 0.37097(18) 0.66814(18) 0.0183(6) Uani 1 1 d . . .
N3 N 0.64277(12) 0.50980(19) 0.70433(19) 0.0204(6) Uani 1 1 d . . .
C1 C 0.61353(15) 0.2242(2) 0.4517(3) 0.0258(8) Uani 1 1 d . . .
H1 H 0.6161 0.2115 0.3989 0.031 Uiso 1 1 calc R U .
C2 C 0.64453(15) 0.4778(2) 0.7805(2) 0.0222(7) Uani 1 1 d . . .
C3 C 0.59200(15) 0.4221(2) 0.7573(2) 0.0227(7) Uani 1 1 d . . .
H3A H 0.6042 0.3801 0.8110 0.027 Uiso 1 1 calc R U .
H3B H 0.5605 0.4617 0.7496 0.027 Uiso 1 1 calc R U .
C4 C 0.60749(13) 0.2659(2) 0.6029(2) 0.0204(7) Uani 1 1 d . . .
C5 C 0.46913(14) 0.3348(2) 0.4555(2) 0.0188(7) Uani 1 1 d . . .
C6 C 0.47940(14) 0.2892(2) 0.5371(2) 0.0203(7) Uani 1 1 d . . .
C7 C 0.60838(14) 0.2944(2) 0.6886(2) 0.0221(7) Uani 1 1 d . . .
H7A H 0.5963 0.2430 0.7112 0.027 Uiso 1 1 calc R U .
H7B H 0.6496 0.3111 0.7413 0.027 Uiso 1 1 calc R U .
C8 C 0.44622(14) 0.2856(2) 0.3704(2) 0.0224(7) Uani 1 1 d . . .
C9 C 0.60562(14) 0.3107(2) 0.4707(2) 0.0219(7) Uani 1 1 d . . .
H9 H 0.6019 0.3571 0.4290 0.026 Uiso 1 1 calc R U .
C10 C 0.50747(14) 0.3387(2) 0.6310(2) 0.0219(7) Uani 1 1 d . . .
H10A H 0.4822 0.3907 0.6219 0.026 Uiso 1 1 calc R U .
H10B H 0.5093 0.2985 0.6793 0.026 Uiso 1 1 calc R U .
C11 C 0.61461(16) 0.1774(2) 0.5874(3) 0.0273(8) Uani 1 1 d . . .
H11 H 0.6173 0.1317 0.6289 0.033 Uiso 1 1 calc R U .
C12 C 0.69039(16) 0.4987(3) 0.8744(3) 0.0331(9) Uani 1 1 d . . .
H12 H 0.6912 0.4740 0.9270 0.040 Uiso 1 1 calc R U .
C13 C 0.46375(15) 0.1997(2) 0.5303(3) 0.0276(8) Uani 1 1 d . . .
H13 H 0.4709 0.1701 0.5858 0.033 Uiso 1 1 calc R U .
C14 C 0.61774(16) 0.1559(2) 0.5107(3) 0.0295(8) Uani 1 1 d . . .
H14 H 0.6227 0.0954 0.4988 0.035 Uiso 1 1 calc R U .
C15 C 0.68581(15) 0.5663(3) 0.7211(3) 0.0278(8) Uani 1 1 d . . .
H15 H 0.6845 0.5899 0.6676 0.033 Uiso 1 1 calc R U .
C16 C 0.43996(17) 0.3286(3) 0.2843(3) 0.0296(8) Uani 1 1 d . . .
H16A H 0.4531 0.2865 0.2555 0.044 Uiso 1 1 calc R U .
H16B H 0.4645 0.3830 0.3047 0.044 Uiso 1 1 calc R U .
H16C H 0.3982 0.3445 0.2368 0.044 Uiso 1 1 calc R U .
C17 C 0.43805(17) 0.1519(2) 0.4451(3) 0.0330(9) Uani 1 1 d . . .
C18 C 0.43043(16) 0.1960(2) 0.3667(3) 0.0295(8) Uani 1 1 d . . .
H18 H 0.4138 0.1639 0.3081 0.035 Uiso 1 1 calc R U .
C19 C 0.73184(18) 0.5916(3) 0.8121(3) 0.0395(10) Uani 1 1 d . . .
H19 H 0.7612 0.6328 0.8212 0.047 Uiso 1 1 calc R U .
C20 C 0.73470(18) 0.5559(3) 0.8902(3) 0.0439(11) Uani 1 1 d . . .
H20 H 0.7668 0.5706 0.9540 0.053 Uiso 1 1 calc R U .
C21 C 0.4191(2) 0.0558(3) 0.4379(3) 0.0491(12) Uani 1 1 d . . .
H21A H 0.3793 0.0538 0.4252 0.074 Uiso 1 1 calc R U .
H21B H 0.4474 0.0248 0.4986 0.074 Uiso 1 1 calc R U .
H21C H 0.4182 0.0261 0.3852 0.074 Uiso 1 1 calc R U .
C22 C 0.75552(19) 0.4242(3) 0.6561(3) 0.0438(11) Uani 1 1 d . . .
H22A H 0.7665 0.4149 0.7223 0.053 Uiso 1 1 calc R U .
H22B H 0.7120 0.4341 0.6136 0.053 Uiso 1 1 calc R U .
C23 C 0.68168(19) 0.7393(3) 0.5373(3) 0.0420(10) Uani 1 1 d . . .
H23A H 0.6427 0.7231 0.5248 0.050 Uiso 1 1 calc R U .
H23B H 0.6998 0.6837 0.5328 0.050 Uiso 1 1 calc R U .
C24 C 1.0000 0.4315(6) 0.7500 0.071(2) Uani 1 2 d S T P
H24A H 0.9956 0.3923 0.6989 0.085 Uiso 0.5 1 calc R U P
H24B H 1.0044 0.3923 0.8011 0.085 Uiso 0.5 1 calc R U P

loop_
_atom_site_aniso_label
_atom_site_aniso_U_11
_atom_site_aniso_U_22
_atom_site_aniso_U_33
_atom_site_aniso_U_23
_atom_site_aniso_U_13
_atom_site_aniso_U_12
Mg1 0.0146(5) 0.0187(5) 0.0135(5) -0.0003(4) 0.0082(4) -0.0014(4)
Cl1 0.0201(4) 0.0254(4) 0.0202(4) 0.0024(3) 0.0139(3) -0.0010(3)
Cl2 0.0364(6) 0.0664(8) 0.0505(7) 0.0041(6) 0.0231(5) -0.0093(5)
Cl3 0.0488(7) 0.0590(8) 0.0585(7) 0.0108(6) 0.0265(6) 0.0181(6)
Cl4 0.0502(7) 0.1038(12) 0.0516(8) -0.0290(7) 0.0238(6) -0.0174(7)
Cl5 0.1050(13) 0.1012(13) 0.0728(10) 0.0376(9) 0.0586(10) 0.0150(10)
Cl6 0.0579(8) 0.0939(11) 0.0691(9) 0.0047(8) 0.0323(7) 0.0288(8)
O1 0.0178(11) 0.0161(11) 0.0158(10) -0.0027(9) 0.0099(9) -0.0037(9)
N1 0.0148(13) 0.0226(14) 0.0163(13) 0.0002(11) 0.0079(11) 0.0004(11)
N2 0.0152(13) 0.0233(14) 0.0148(13) -0.0004(11) 0.0076(11) -0.0009(11)
N3 0.0171(13) 0.0277(16) 0.0160(14) -0.0032(11) 0.0091(12) -0.0027(11)
C1 0.0260(18) 0.0287(19) 0.0235(17) -0.0028(15) 0.0145(15) 0.0024(15)
C2 0.0210(16) 0.0307(19) 0.0157(16) -0.0045(14) 0.0108(14) -0.0021(14)
C3 0.0243(17) 0.0323(19) 0.0140(15) -0.0028(14) 0.0123(14) -0.0043(14)
C4 0.0123(15) 0.0249(18) 0.0192(16) 0.0023(14) 0.0060(13) 0.0012(13)
C5 0.0135(15) 0.0211(17) 0.0195(16) -0.0012(13) 0.0080(13) -0.0015(13)
C6 0.0153(15) 0.0224(17) 0.0219(17) 0.0004(13) 0.0098(14) -0.0024(13)
C7 0.0200(16) 0.0260(18) 0.0176(16) 0.0052(14) 0.0090(14) 0.0036(14)
C8 0.0196(16) 0.0216(17) 0.0216(17) -0.0044(14) 0.0091(14) -0.0018(13)
C9 0.0205(16) 0.0267(18) 0.0185(16) 0.0004(14) 0.0111(14) 0.0004(14)
C10 0.0193(16) 0.0275(18) 0.0208(17) 0.0025(14) 0.0125(14) -0.0022(14)
C11 0.0252(18) 0.0257(19) 0.0271(19) 0.0060(15) 0.0125(16) 0.0038(15)
C12 0.0261(19) 0.056(3) 0.0174(17) -0.0044(17) 0.0127(16) -0.0069(18)
C13 0.0239(18) 0.0266(19) 0.0304(19) 0.0046(15) 0.0142(16) -0.0047(15)
C14 0.0298(19) 0.0235(18) 0.034(2) -0.0017(16) 0.0170(17) 0.0039(15)
C15 0.0263(18) 0.036(2) 0.0226(18) -0.0035(15) 0.0146(15) -0.0076(16)
C16 0.037(2) 0.030(2) 0.0232(18) -0.0066(15) 0.0179(17) -0.0011(16)
C17 0.029(2) 0.0224(19) 0.041(2) -0.0007(16) 0.0155(18) -0.0049(15)
C18 0.0254(18) 0.0253(19) 0.0289(19) -0.0092(16) 0.0102(16) -0.0042(15)
C19 0.030(2) 0.062(3) 0.0251(19) -0.0142(19) 0.0155(17) -0.024(2)
C20 0.032(2) 0.076(3) 0.0193(19) -0.016(2) 0.0120(17) -0.019(2)
C21 0.055(3) 0.026(2) 0.051(3) -0.002(2) 0.020(2) -0.013(2)
C22 0.039(2) 0.053(3) 0.043(2) 0.015(2) 0.026(2) 0.007(2)
C23 0.036(2) 0.037(2) 0.040(2) -0.0037(19) 0.0140(19) -0.0116(19)
C24 0.038(4) 0.062(5) 0.100(6) 0.000 0.031(4) 0.000

loop_
_atom_type_symbol
_atom_type_description
_atom_type_scat_dispersion_real
_atom_type_scat_dispersion_imag
_atom_type_scat_source
C C 0.0033 0.0016 'International Tables Vol C Tables 4.2.6.8 and 6.1.1.4'
H H 0.0000 0.0000 'International Tables Vol C Tables 4.2.6.8 and 6.1.1.4'
N N 0.0061 0.0033 'International Tables Vol C Tables 4.2.6.8 and 6.1.1.4'
O O 0.0106 0.0060 'International Tables Vol C Tables 4.2.6.8 and 6.1.1.4'
Mg Mg 0.0486 0.0363 'International Tables Vol C Tables 4.2.6.8 and 6.1.1.4'
Cl Cl 0.1484 0.1585 'International Tables Vol C Tables 4.2.6.8 and 6.1.1.4'

loop_
_geom_angle_atom_site_label_1
_geom_angle_atom_site_label_2
_geom_angle_atom_site_label_3
_geom_angle
_geom_angle_site_symmetry_1
_geom_angle_site_symmetry_3
O1 Mg1 O1 77.54(10) . 5_666
O1 Mg1 N3 154.08(10) . .
O1 Mg1 N3 93.67(10) 5_666 .
O1 Mg1 N1 88.87(10) . .
O1 Mg1 N1 165.72(10) 5_666 .
N3 Mg1 N1 100.51(11) . .
O1 Mg1 N2 86.54(9) . .
O1 Mg1 N2 108.91(10) 5_666 .
N3 Mg1 N2 73.16(10) . .
N1 Mg1 N2 74.13(10) . .
O1 Mg1 Cl1 113.43(7) . .
O1 Mg1 Cl1 96.55(7) 5_666 .
N3 Mg1 Cl1 91.61(8) . .
N1 Mg1 Cl1 84.77(8) . .
N2 Mg1 Cl1 150.81(8) . .
O1 Mg1 Mg1 39.18(6) . 5_666
O1 Mg1 Mg1 38.36(6) 5_666 5_666
N3 Mg1 Mg1 127.81(9) . 5_666
N1 Mg1 Mg1 127.91(9) . 5_666
N2 Mg1 Mg1 99.87(8) . 5_666
Cl1 Mg1 Mg1 109.05(5) . 5_666
C5 O1 Mg1 121.74(19) . .
C5 O1 Mg1 128.27(19) . 5_666
Mg1 O1 Mg1 102.46(10) . 5_666
C9 N1 C4 117.6(3) . .
C9 N1 Mg1 124.0(2) . .
C4 N1 Mg1 116.4(2) . .
C3 N2 C7 109.0(3) . .
C3 N2 C10 109.4(2) . .
C7 N2 C10 110.4(3) . .
C3 N2 Mg1 107.3(2) . .
C7 N2 Mg1 109.66(19) . .
C10 N2 Mg1 111.00(19) . .
C15 N3 C2 118.1(3) . .
C15 N3 Mg1 124.3(2) . .
C2 N3 Mg1 117.6(2) . .
C9 C1 C14 118.8(3) . .
C9 C1 H1 120.6 . .
C14 C1 H1 120.6 . .
N3 C2 C12 122.1(3) . .
N3 C2 C3 115.8(3) . .
C12 C2 C3 122.0(3) . .
N2 C3 C2 110.5(3) . .
N2 C3 H3A 109.6 . .
C2 C3 H3A 109.6 . .
N2 C3 H3B 109.6 . .
C2 C3 H3B 109.6 . .
H3A C3 H3B 108.1 . .
N1 C4 C11 122.3(3) . .
N1 C4 C7 115.6(3) . .
C11 C4 C7 122.0(3) . .
O1 C5 C8 121.4(3) . .
O1 C5 C6 120.4(3) . .
C8 C5 C6 118.2(3) . .
C13 C6 C5 120.0(3) . .
C13 C6 C10 120.6(3) . .
C5 C6 C10 119.4(3) . .
N2 C7 C4 112.9(3) . .
N2 C7 H7A 109.0 . .
C4 C7 H7A 109.0 . .
N2 C7 H7B 109.0 . .
C4 C7 H7B 109.0 . .
H7A C7 H7B 107.8 . .
C18 C8 C5 119.5(3) . .
C18 C8 C16 120.1(3) . .
C5 C8 C16 120.3(3) . .
N1 C9 C1 123.3(3) . .
N1 C9 H9 118.3 . .
C1 C9 H9 118.3 . .
N2 C10 C6 112.4(3) . .
N2 C10 H10A 109.1 . .
C6 C10 H10A 109.1 . .
N2 C10 H10B 109.1 . .
C6 C10 H10B 109.1 . .
H10A C10 H10B 107.9 . .
C4 C11 C14 119.3(3) . .
C4 C11 H11 120.3 . .
C14 C11 H11 120.3 . .
C20 C12 C2 118.9(3) . .
C20 C12 H12 120.5 . .
C2 C12 H12 120.5 . .
C17 C13 C6 122.1(3) . .
C17 C13 H13 118.9 . .
C6 C13 H13 118.9 . .
C1 C14 C11 118.7(3) . .
C1 C14 H14 120.6 . .
C11 C14 H14 120.6 . .
N3 C15 C19 123.0(3) . .
N3 C15 H15 118.5 . .
C19 C15 H15 118.5 . .
C8 C16 H16A 109.5 . .
C8 C16 H16B 109.5 . .
H16A C16 H16B 109.5 . .
C8 C16 H16C 109.5 . .
H16A C16 H16C 109.5 . .
H16B C16 H16C 109.5 . .
C18 C17 C13 117.5(3) . .
C18 C17 C21 121.1(4) . .
C13 C17 C21 121.4(4) . .
C17 C18 C8 122.5(3) . .
C17 C18 H18 118.8 . .
C8 C18 H18 118.8 . .
C15 C19 C20 118.8(4) . .
C15 C19 H19 120.6 . .
C20 C19 H19 120.6 . .
C12 C20 C19 119.1(3) . .
C12 C20 H20 120.5 . .
C19 C20 H20 120.5 . .
C17 C21 H21A 109.5 . .
C17 C21 H21B 109.5 . .
H21A C21 H21B 109.5 . .
C17 C21 H21C 109.5 . .
H21A C21 H21C 109.5 . .
H21B C21 H21C 109.5 . .
Cl3 C22 Cl2 112.7(2) . .
Cl3 C22 H22A 109.0 . .
Cl2 C22 H22A 109.0 . .
Cl3 C22 H22B 109.0 . .
Cl2 C22 H22B 109.0 . .
H22A C22 H22B 107.8 . .
Cl4 C23 Cl5 113.2(2) . .
Cl4 C23 H23A 108.9 . .
Cl5 C23 H23A 108.9 . .
Cl4 C23 H23B 108.9 . .
Cl5 C23 H23B 108.9 . .
H23A C23 H23B 107.7 . .
Cl6 C24 Cl6 114.2(5) . 2_756
Cl6 C24 H24A 108.7 . .
Cl6 C24 H24A 108.7 2_756 .
Cl6 C24 H24B 108.7 . .
Cl6 C24 H24B 108.7 2_756 .
H24A C24 H24B 107.6 . .

loop_
_geom_bond_atom_site_label_1
_geom_bond_atom_site_label_2
_geom_bond_distance
_geom_bond_site_symmetry_2
Mg1 O1 2.026(2) .
Mg1 O1 2.062(2) 5_666
Mg1 N3 2.223(3) .
Mg1 N1 2.287(3) .
Mg1 N2 2.325(3) .
Mg1 Cl1 2.4429(12) .
Mg1 Mg1 3.187(2) 5_666
Cl2 C22 1.759(5) .
Cl3 C22 1.756(5) .
Cl4 C23 1.725(4) .
Cl5 C23 1.734(5) .
Cl6 C24 1.738(5) .
O1 C5 1.348(4) .
O1 Mg1 2.062(2) 5_666
N1 C9 1.341(4) .
N1 C4 1.350(4) .
N2 C3 1.469(4) .
N2 C7 1.476(4) .
N2 C10 1.488(4) .
N3 C15 1.338(4) .
N3 C2 1.346(4) .
C1 C9 1.375(5) .
C1 C14 1.381(5) .
C1 H1 0.9500 .
C2 C12 1.386(5) .
C2 C3 1.504(5) .
C3 H3A 0.9900 .
C3 H3B 0.9900 .
C4 C11 1.379(5) .
C4 C7 1.495(5) .
C5 C8 1.404(5) .
C5 C6 1.414(5) .
C6 C13 1.385(5) .
C6 C10 1.504(5) .
C7 H7A 0.9900 .
C7 H7B 0.9900 .
C8 C18 1.393(5) .
C8 C16 1.507(5) .
C9 H9 0.9500 .
C10 H10A 0.9900 .
C10 H10B 0.9900 .
C11 C14 1.382(5) .
C11 H11 0.9500 .
C12 C20 1.376(6) .
C12 H12 0.9500 .
C13 C17 1.385(5) .
C13 H13 0.9500 .
C14 H14 0.9500 .
C15 C19 1.374(5) .
C15 H15 0.9500 .
C16 H16A 0.9800 .
C16 H16B 0.9800 .
C16 H16C 0.9800 .
C17 C18 1.383(6) .
C17 C21 1.504(5) .
C18 H18 0.9500 .
C19 C20 1.382(6) .
C19 H19 0.9500 .
C20 H20 0.9500 .
C21 H21A 0.9800 .
C21 H21B 0.9800 .
C21 H21C 0.9800 .
C22 H22A 0.9900 .
C22 H22B 0.9900 .
C23 H23A 0.9900 .
C23 H23B 0.9900 .
C24 Cl6 1.738(5) 2_756
C24 H24A 0.9900 .
C24 H24B 0.9900 .
